data_2218522
loop_
_publ_author_name
'Yusof, M. Sukeri M.'
'Muharam, Siti Hajar'
'Kassim, M. B.'
'Yamin, Bohari M.'

_publ_section_title
;
 <i>N</i>-(3-Nitrophenyl)-<i>N</i>'-pivaloylthiourea
;
_journal_coeditor_code SG2240
_journal_issue 6
_journal_name_full 'Acta Crystallographica Section E'
_journal_page_first o1137
_journal_paper_doi 10.1107/S1600536808014530
_journal_volume 64
_journal_year 2008
_chemical_formula_iupac 'C12 H15 N3 O3 S'
_chemical_formula_moiety 'C12 H15 N3 O3 S'
_chemical_formula_sum 'C12 H15 N3 O3 S'
_chemical_formula_weight 281.33
_chemical_name_common 1-(3-Nitrophenyl)-3-pivaloylthiourea
_chemical_name_systematic
;
<i>N</i>-(3-Nitrophenyl)-<i>N</i>'-pivaloylthiourea
;
_space_group_IT_number 33
_symmetry_cell_setting orthorhombic
_symmetry_space_group_name_Hall 'P 2c -2n'
_symmetry_space_group_name_H-M 'P n a 21'
_atom_sites_solution_hydrogens geom
_atom_sites_solution_primary direct
_atom_sites_solution_secondary difmap
_audit_creation_method SHELXL-97
_cell_angle_alpha 90.00
_cell_angle_beta 90.00
_cell_angle_gamma 90.00
_cell_formula_units_Z 4
_cell_length_a 20.400(5)
_cell_length_b 10.886(3)
_cell_length_c 6.2120(15)
_cell_measurement_reflns_used 925
_cell_measurement_temperature 273(2)
_cell_measurement_theta_max 27.48
_cell_measurement_theta_min 2.0
_cell_volume 1379.5(6)
_computing_cell_refinement 'SAINT (Bruker, 2000)'
_computing_data_collection 'SMART (Bruker, 2000)'
_computing_data_reduction 'SAINT (Bruker, 2000)'
_computing_molecular_graphics 'SHELXTL (Sheldrick, 2008)'
_computing_publication_material
;
SHELXTL (Sheldrick, 2008), PARST (Nardelli, 1995) and PLATON
(Spek, 2003)
;
_computing_structure_refinement 'SHELXL97 (Sheldrick, 2008)'
_computing_structure_solution 'SHELXS97 (Sheldrick, 2008)'
_diffrn_ambient_temperature 298(2)
_diffrn_detector_area_resol_mean 83.66
_diffrn_measured_fraction_theta_full 0.992
_diffrn_measured_fraction_theta_max 0.992
_diffrn_measurement_device_type
;
Bruker SMART APEX CCD area-detector
;
_diffrn_measurement_method \w
_diffrn_radiation_monochromator graphite
_diffrn_radiation_source 'fine-focus sealed tube'
_diffrn_radiation_type MoK\a
_diffrn_radiation_wavelength 0.71073
_diffrn_reflns_av_R_equivalents 0.0318
_diffrn_reflns_av_sigmaI/netI 0.0482
_diffrn_reflns_limit_h_max 26
_diffrn_reflns_limit_h_min -21
_diffrn_reflns_limit_k_max 14
_diffrn_reflns_limit_k_min -13
_diffrn_reflns_limit_l_max 7
_diffrn_reflns_limit_l_min -7
_diffrn_reflns_number 8152
_diffrn_reflns_theta_full 27.48
_diffrn_reflns_theta_max 27.48
_diffrn_reflns_theta_min 2.00
_exptl_absorpt_coefficient_mu 0.242
_exptl_absorpt_correction_T_max 0.9715
_exptl_absorpt_correction_T_min 0.8926
_exptl_absorpt_correction_type multi-scan
_exptl_absorpt_process_details '(SADABS; Bruker, 2000)'
_exptl_crystal_colour colourless
_exptl_crystal_density_diffrn 1.355
_exptl_crystal_density_method 'not measured'
_exptl_crystal_description block
_exptl_crystal_F_000 592
_exptl_crystal_size_max 0.48
_exptl_crystal_size_mid 0.18
_exptl_crystal_size_min 0.12
_refine_diff_density_max 0.281
_refine_diff_density_min -0.145
_refine_ls_abs_structure_details 'Flack (1983), 1296 Friedel pairs'
_refine_ls_abs_structure_Flack 0.07(9)
_refine_ls_extinction_method none
_refine_ls_goodness_of_fit_ref 0.905
_refine_ls_hydrogen_treatment constr
_refine_ls_matrix_type full
_refine_ls_number_parameters 172
_refine_ls_number_reflns 3020
_refine_ls_number_restraints 1
_refine_ls_restrained_S_all 0.905
_refine_ls_R_factor_all 0.0617
_refine_ls_R_factor_gt 0.0416
_refine_ls_shift/su_max_lt 0.001
_refine_ls_shift/su_mean 0.000
_refine_ls_structure_factor_coef Fsqd
_refine_ls_weighting_details 'calc w=1/[\s^2^(Fo^2^)+(0.0642P)^2^+0.0515P] where P=(Fo^2^+2Fc^2^)/3'
_refine_ls_weighting_scheme calc
_refine_ls_wR_factor_gt 0.0945
_refine_ls_wR_factor_ref 0.1029
_reflns_number_gt 2321
_reflns_number_total 3020
_reflns_threshold_expression I>2\s(I)
_cod_data_source_file sg2240.cif
_cod_data_source_block I
_cod_depositor_comments
;
The following automatic conversions were performed:
'_symmetry_cell_setting' value 'Orthorhombic' changed to 'orthorhombic'
according to '/home/saulius/struct/CIF-dictionaries/cif_core.dic'
dictionary named 'cif_core.dic' version 2.4.1 from 2010-06-29.

Automatic conversion script
Id: cif_fix_enum 1527 2010-12-29 10:47:43Z saulius 

The following automatic conversions were performed:

'_symmetry_cell_setting' value 'Orthorhombic' changed to
'orthorhombic' according to
/home/saulius/struct/CIF-dictionaries/cif_core.dic dictionary named
'cif_core.dic' version 2.4.1 from 2010-06-29.

Automatic conversion script
Id: cif_fix_values 1715 2011-07-08 13:25:40Z adriana 
;
_cod_database_code 2218522
_cod_database_fobs_code 2218522

loop_
_symmetry_equiv_pos_as_xyz
'x, y, z'
'-x, -y, z+1/2'
'x+1/2, -y+1/2, z'
'-x+1/2, y+1/2, z+1/2'

loop_
_atom_site_type_symbol
_atom_site_label
_atom_site_fract_x
_atom_site_fract_y
_atom_site_fract_z
_atom_site_U_iso_or_equiv
_atom_site_adp_type
_atom_site_calc_flag
_atom_site_refinement_flags
_atom_site_occupancy
S S1 0.97040(3) 0.39600(5) 0.62603(13) 0.04412(17) Uani d . 1
O O3 0.72971(13) 0.0240(2) 0.9230(4) 0.0936(8) Uani d . 1
O O2 0.73374(10) 0.13216(17) 0.6346(5) 0.0791(6) Uani d . 1
O O1 0.84682(10) 0.73243(15) 0.7556(4) 0.0694(6) Uani d . 1
N N2 0.86872(9) 0.49974(16) 0.8218(3) 0.0422(5) Uani d . 1
H H2A 0.8456 0.5640 0.8480 0.051 Uiso calc R 1
N N1 0.92866(9) 0.62483(14) 0.5965(3) 0.0394(5) Uani d . 1
H H1A 0.9603 0.6304 0.5055 0.047 Uiso calc R 1
C C11 0.79218(11) 0.2008(2) 0.9299(4) 0.0414(5) Uani d . 1
C C10 0.81336(11) 0.1747(2) 1.1350(5) 0.0490(6) Uani d . 1
H H10A 0.7999 0.1035 1.2052 0.059 Uiso calc R 1
C C9 0.85486(13) 0.2563(2) 1.2331(5) 0.0521(6) Uani d . 1
H H9A 0.8704 0.2395 1.3708 0.062 Uiso calc R 1
C C8 0.87392(11) 0.36328(19) 1.1304(5) 0.0463(5) Uani d . 1
H H8A 0.9018 0.4187 1.1985 0.056 Uiso calc R 1
C C7 0.85101(11) 0.38661(19) 0.9253(4) 0.0387(5) Uani d . 1
C C12 0.80979(11) 0.3062(2) 0.8226(4) 0.0413(5) Uani d . 1
H H12A 0.7942 0.3224 0.6848 0.050 Uiso calc R 1
N N3 0.74809(11) 0.11334(19) 0.8218(5) 0.0557(6) Uani d . 1
C C6 0.91904(11) 0.50999(19) 0.6876(4) 0.0375(5) Uani d . 1
C C5 0.89385(11) 0.73105(18) 0.6338(5) 0.0421(5) Uani d . 1
C C4 0.91691(13) 0.8460(2) 0.5166(4) 0.0451(6) Uani d . 1
C C3 0.90038(15) 0.8322(3) 0.2772(5) 0.0635(8) Uani d . 1
H H3A 0.9239 0.7634 0.2189 0.095 Uiso calc R 1
H H3B 0.9128 0.9056 0.2019 0.095 Uiso calc R 1
H H3C 0.8541 0.8188 0.2610 0.095 Uiso calc R 1
C C2 0.87985(15) 0.9559(2) 0.6113(7) 0.0733(8) Uani d . 1
H H2B 0.8905 0.9641 0.7611 0.110 Uiso calc R 1
H H2C 0.8335 0.9430 0.5958 0.110 Uiso calc R 1
H H2D 0.8923 1.0294 0.5363 0.110 Uiso calc R 1
C C1 0.99039(14) 0.8627(2) 0.5451(6) 0.0625(8) Uani d . 1
H H1B 1.0130 0.7938 0.4834 0.094 Uiso calc R 1
H H1C 1.0005 0.8681 0.6957 0.094 Uiso calc R 1
H H1D 1.0041 0.9368 0.4742 0.094 Uiso calc R 1

loop_
_atom_site_aniso_label
_atom_site_aniso_U_11
_atom_site_aniso_U_22
_atom_site_aniso_U_33
_atom_site_aniso_U_12
_atom_site_aniso_U_13
_atom_site_aniso_U_23
S1 0.0528(3) 0.0349(3) 0.0446(3) 0.0050(2) 0.0020(3) 0.0025(3)
O3 0.124(2) 0.0680(13) 0.0885(16) -0.0522(13) 0.0132(15) -0.0002(13)
O2 0.0909(15) 0.0660(12) 0.0804(15) -0.0173(10) -0.0336(15) 0.0052(14)
O1 0.0707(13) 0.0443(10) 0.0930(16) 0.0126(9) 0.0308(12) 0.0156(10)
N2 0.0457(10) 0.0311(9) 0.0497(11) 0.0041(8) 0.0075(10) 0.0086(8)
N1 0.0440(10) 0.0325(9) 0.0416(13) -0.0003(7) 0.0044(10) 0.0064(8)
C11 0.0378(12) 0.0376(12) 0.0488(14) -0.0003(10) 0.0062(11) 0.0013(11)
C10 0.0557(14) 0.0387(11) 0.0526(14) -0.0019(10) 0.0128(15) 0.0136(15)
C9 0.0650(16) 0.0508(14) 0.0404(13) 0.0030(13) -0.0015(12) 0.0109(12)
C8 0.0488(12) 0.0427(11) 0.0474(13) -0.0016(9) -0.0003(15) -0.0004(14)
C7 0.0396(13) 0.0366(12) 0.0399(13) 0.0020(9) 0.0051(10) 0.0043(10)
C12 0.0423(13) 0.0409(12) 0.0409(13) 0.0024(10) 0.0016(11) 0.0056(11)
N3 0.0540(13) 0.0435(12) 0.0695(16) -0.0055(10) 0.0068(12) -0.0009(11)
C6 0.0391(11) 0.0367(12) 0.0366(14) -0.0034(10) -0.0084(9) 0.0029(9)
C5 0.0441(12) 0.0350(10) 0.0471(12) 0.0004(9) 0.0006(13) 0.0067(13)
C4 0.0520(15) 0.0313(11) 0.0519(15) -0.0003(11) 0.0008(12) 0.0078(10)
C3 0.0761(19) 0.0570(16) 0.0575(19) -0.0034(14) -0.0070(15) 0.0183(14)
C2 0.093(2) 0.0359(12) 0.091(2) 0.0162(13) 0.020(2) 0.0097(18)
C1 0.0643(18) 0.0414(14) 0.082(2) -0.0118(13) -0.0026(15) 0.0018(13)

loop_
_atom_type_symbol
_atom_type_description
_atom_type_scat_dispersion_real
_atom_type_scat_dispersion_imag
_atom_type_scat_source
C C 0.0033 0.0016 'International Tables Vol C Tables 4.2.6.8 and 6.1.1.4'
H H 0.0000 0.0000 'International Tables Vol C Tables 4.2.6.8 and 6.1.1.4'
N N 0.0061 0.0033 'International Tables Vol C Tables 4.2.6.8 and 6.1.1.4'
O O 0.0106 0.0060 'International Tables Vol C Tables 4.2.6.8 and 6.1.1.4'
S S 0.1246 0.1234 'International Tables Vol C Tables 4.2.6.8 and 6.1.1.4'

loop_
_geom_angle_atom_site_label_1
_geom_angle_atom_site_label_2
_geom_angle_atom_site_label_3
_geom_angle
C6 N2 C7 123.23(18)
C6 N2 H2A 118.4
C7 N2 H2A 118.4
C5 N1 C6 128.0(2)
C5 N1 H1A 116.0
C6 N1 H1A 116.0
C10 C11 C12 122.7(2)
C10 C11 N3 118.8(2)
C12 C11 N3 118.6(2)
C9 C10 C11 118.2(2)
C9 C10 H10A 120.9
C11 C10 H10A 120.9
C10 C9 C8 120.9(3)
C10 C9 H9A 119.5
C8 C9 H9A 119.5
C7 C8 C9 119.0(2)
C7 C8 H8A 120.5
C9 C8 H8A 120.5
C12 C7 C8 121.3(2)
C12 C7 N2 119.6(2)
C8 C7 N2 119.1(2)
C7 C12 C11 117.9(2)
C7 C12 H12A 121.1
C11 C12 H12A 121.1
O2 N3 O3 123.7(3)
O2 N3 C11 118.3(2)
O3 N3 C11 118.0(3)
N2 C6 N1 116.21(19)
N2 C6 S1 124.57(17)
N1 C6 S1 119.22(17)
O1 C5 N1 121.3(2)
O1 C5 C4 121.9(2)
N1 C5 C4 116.8(2)
C1 C4 C5 110.3(2)
C1 C4 C3 110.0(2)
C5 C4 C3 108.4(2)
C1 C4 C2 110.4(2)
C5 C4 C2 107.8(2)
C3 C4 C2 109.9(3)
C4 C3 H3A 109.5
C4 C3 H3B 109.5
H3A C3 H3B 109.5
C4 C3 H3C 109.5
H3A C3 H3C 109.5
H3B C3 H3C 109.5
C4 C2 H2B 109.5
C4 C2 H2C 109.5
H2B C2 H2C 109.5
C4 C2 H2D 109.5
H2B C2 H2D 109.5
H2C C2 H2D 109.5
C4 C1 H1B 109.5
C4 C1 H1C 109.5
H1B C1 H1C 109.5
C4 C1 H1D 109.5
H1B C1 H1D 109.5
H1C C1 H1D 109.5

loop_
_geom_bond_atom_site_label_1
_geom_bond_atom_site_label_2
_geom_bond_distance
S1 C6 1.668(2)
O3 N3 1.217(3)
O2 N3 1.216(3)
O1 C5 1.222(3)
N2 C6 1.327(3)
N2 C7 1.435(3)
N2 H2A 0.8600
N1 C5 1.377(3)
N1 C6 1.386(3)
N1 H1A 0.8600
C11 C10 1.375(4)
C11 C12 1.375(3)
C11 N3 1.472(3)
C10 C9 1.370(4)
C10 H10A 0.9300
C9 C8 1.384(3)
C9 H9A 0.9300
C8 C7 1.381(4)
C8 H8A 0.9300
C7 C12 1.371(3)
C12 H12A 0.9300
C5 C4 1.523(3)
C4 C1 1.520(4)
C4 C3 1.532(4)
C4 C2 1.532(4)
C3 H3A 0.9600
C3 H3B 0.9600
C3 H3C 0.9600
C2 H2B 0.9600
C2 H2C 0.9600
C2 H2D 0.9600
C1 H1B 0.9600
C1 H1C 0.9600
C1 H1D 0.9600

loop_
_geom_hbond_atom_site_label_D
_geom_hbond_atom_site_label_H
_geom_hbond_atom_site_label_A
_geom_hbond_site_symmetry_A
_geom_hbond_distance_DH
_geom_hbond_distance_HA
_geom_hbond_distance_DA
_geom_hbond_angle_DHA
_geom_hbond_publ_flag
N2 H2A O1 1_555 0.86 1.92 2.605(3) 135 yes
N1 H1A S1 2_764 0.86 2.76 3.582(2) 160 yes
C3 H3A S1 2_764 0.96 2.83 3.742(3) 159 yes
N2 H2A O2 4_655 0.86 2.52 3.197(3) 137 yes

loop_
_geom_torsion_atom_site_label_1
_geom_torsion_atom_site_label_2
_geom_torsion_atom_site_label_3
_geom_torsion_atom_site_label_4
_geom_torsion
C12 C11 C10 C9 -1.5(4)
N3 C11 C10 C9 179.4(2)
C11 C10 C9 C8 1.2(4)
C10 C9 C8 C7 -0.6(4)
C9 C8 C7 C12 0.2(4)
C9 C8 C7 N2 177.6(2)
C6 N2 C7 C12 -87.3(3)
C6 N2 C7 C8 95.2(3)
C8 C7 C12 C11 -0.4(3)
N2 C7 C12 C11 -177.81(19)
C10 C11 C12 C7 1.0(3)
N3 C11 C12 C7 -179.9(2)
C10 C11 N3 O2 -174.3(2)
C12 C11 N3 O2 6.6(3)
C10 C11 N3 O3 3.4(3)
C12 C11 N3 O3 -175.7(2)
C7 N2 C6 N1 178.4(2)
C7 N2 C6 S1 -2.2(3)
C5 N1 C6 N2 2.6(4)
C5 N1 C6 S1 -176.9(2)
C6 N1 C5 O1 -2.1(4)
C6 N1 C5 C4 177.8(2)
O1 C5 C4 C1 130.5(3)
N1 C5 C4 C1 -49.4(3)
O1 C5 C4 C3 -109.0(3)
N1 C5 C4 C3 71.1(3)
O1 C5 C4 C2 9.9(4)
N1 C5 C4 C2 -170.0(2)

loop_
_cod_related_entry_id
_cod_related_entry_database
_cod_related_entry_code
1 ChemSpider 639665
